data_7049052
loop_
_publ_author_name
'Espinal-Viguri, Maialen'
'Varela-Izquierdo, Victor'
'Miloserdov, Fedor M.'
'Riddlestone, Ian M.'
'Mahon, Mary F.'
'Whittlesey, Michael K.'

_publ_section_title
;
 Heterobimetallic ruthenium-zinc complexes with bulky N-heterocyclic
 carbenes: syntheses, structures and reactivity.
;
_journal_issue 13
_journal_name_full 'Dalton transactions (Cambridge, England : 2003)'
_journal_page_first 4176
_journal_page_last 4189
_journal_paper_doi 10.1039/c8dt05023f
_journal_volume 48
_journal_year 2019
_chemical_absolute_configuration ad
_chemical_formula_moiety 'C56 H75 N4 O Ru Zn, C32 H12 B F24'
_chemical_formula_sum 'C88 H87 B F24 N4 O Ru Zn'
_chemical_formula_weight 1849.86
_space_group_crystal_system orthorhombic
_space_group_IT_number 19
_space_group_name_Hall 'P 2ac 2ab'
_space_group_name_H-M_alt 'P 21 21 21'
_symmetry_space_group_name_Hall 'P 2ac 2ab'
_symmetry_space_group_name_H-M 'P 21 21 21'
_atom_sites_solution_hydrogens mixed
_atom_sites_solution_primary iterative
_audit_creation_date 2017-07-06
_audit_creation_method
;
Olex2 1.2
(compiled 2017.03.28 svn.r3405 for OlexSys, GUI svn.r5337)
;
_audit_update_record
;
2018-11-30 deposited with the CCDC.    2019-02-19 downloaded from the CCDC.
;
_cell_angle_alpha 90
_cell_angle_beta 90
_cell_angle_gamma 90
_cell_formula_units_Z 4
_cell_length_a 16.4346(4)
_cell_length_b 21.1397(5)
_cell_length_c 24.5462(5)
_cell_measurement_reflns_used 22592
_cell_measurement_temperature 150.0(2)
_cell_measurement_theta_max 27.3550
_cell_measurement_theta_min 3.8250
_cell_volume 8527.9(3)
_computing_cell_refinement 'CrysAlisPro 1.171.38.46 (Rigaku OD, 2015)'
_computing_data_collection 'CrysAlisPro 1.171.38.46 (Rigaku OD, 2015)'
_computing_data_reduction 'CrysAlisPro 1.171.38.46 (Rigaku OD, 2015)'
_computing_molecular_graphics 'Olex2 (Dolomanov et al., 2009)'
_computing_publication_material 'Olex2 (Dolomanov et al., 2009)'
_computing_structure_refinement 'ShelXL (Sheldrick, 2015)'
_computing_structure_solution 'olex2.solve (Bourhis et al., 2015)'
_diffrn_ambient_environment N~2~
_diffrn_ambient_temperature 150.0(2)
_diffrn_detector 'CCD plate'
_diffrn_detector_type EosS2
_diffrn_measured_fraction_theta_full 0.996
_diffrn_measured_fraction_theta_max 0.991
_diffrn_measurement_device 'four-circle diffractometer'
_diffrn_measurement_device_type 'New Xcalibur, EosS2'
_diffrn_measurement_method '\w scans'
_diffrn_radiation_monochromator graphite
_diffrn_radiation_probe x-ray
_diffrn_radiation_type MoK\a
_diffrn_radiation_wavelength 0.71073
_diffrn_reflns_av_R_equivalents 0.0429
_diffrn_reflns_av_unetI/netI 0.0478
_diffrn_reflns_Laue_measured_fraction_full 0.996
_diffrn_reflns_Laue_measured_fraction_max 0.991
_diffrn_reflns_limit_h_max 18
_diffrn_reflns_limit_h_min -20
_diffrn_reflns_limit_k_max 27
_diffrn_reflns_limit_k_min -27
_diffrn_reflns_limit_l_max 31
_diffrn_reflns_limit_l_min -31
_diffrn_reflns_number 77177
_diffrn_reflns_point_group_measured_fraction_full 0.997
_diffrn_reflns_point_group_measured_fraction_max 0.980
_diffrn_reflns_theta_full 25.242
_diffrn_reflns_theta_max 27.484
_diffrn_reflns_theta_min 3.334
_diffrn_source 'fine-focus sealed X-ray tube'
_diffrn_source_type 'Enhance (Mo) X-ray Source'
_exptl_absorpt_coefficient_mu 0.559
_exptl_absorpt_correction_T_max 1.00000
_exptl_absorpt_correction_T_min 0.98496
_exptl_absorpt_correction_type multi-scan
_exptl_absorpt_process_details
;
CrysAlisPro 1.171.38.46 (Rigaku Oxford Diffraction, 2015)
Empirical absorption correction using spherical harmonics,
 implemented in SCALE3 ABSPACK scaling algorithm.
;
_exptl_crystal_colour red
_exptl_crystal_colour_primary red
_exptl_crystal_density_diffrn 1.441
_exptl_crystal_description block
_exptl_crystal_F_000 3784
_exptl_crystal_size_max 0.528
_exptl_crystal_size_mid 0.38
_exptl_crystal_size_min 0.378
_refine_diff_density_max 0.830
_refine_diff_density_min -0.861
_refine_diff_density_rms 0.080
_refine_ls_abs_structure_details
;
 Flack x determined using 6199 quotients [(I+)-(I-)]/[(I+)+(I-)]
 (Parsons, Flack and Wagner, Acta Cryst. B69 (2013) 249-259).
;
_refine_ls_abs_structure_Flack 0.017(4)
_refine_ls_extinction_method none
_refine_ls_goodness_of_fit_ref 1.077
_refine_ls_hydrogen_treatment mixed
_refine_ls_matrix_type full
_refine_ls_number_parameters 1136
_refine_ls_number_reflns 19171
_refine_ls_number_restraints 67
_refine_ls_restrained_S_all 1.089
_refine_ls_R_factor_all 0.0680
_refine_ls_R_factor_gt 0.0511
_refine_ls_shift/su_max 0.001
_refine_ls_shift/su_mean 0.000
_refine_ls_structure_factor_coef Fsqd
_refine_ls_weighting_details 'w=1/[\s^2^(Fo^2^)+(0.0462P)^2^+10.8415P] where P=(Fo^2^+2Fc^2^)/3'
_refine_ls_weighting_scheme calc
_refine_ls_wR_factor_gt 0.1112
_refine_ls_wR_factor_ref 0.1206
_reflns_Friedel_coverage 0.824
_reflns_Friedel_fraction_full 0.999
_reflns_Friedel_fraction_max 0.966
_reflns_number_gt 16228
_reflns_number_total 19171
_reflns_threshold_expression 'I > 2\s(I)'
_cod_data_source_file c8dt05023f2.cif
_cod_data_source_block e17mkw7
_cod_depositor_comments 'Adding full bibliography for 7049052--7049061.cif.'
_cod_database_code 7049052
_shelx_shelxl_version_number 2014/7
_chemical_oxdiff_usercomment 'red block'
_shelx_space_group_comment
;
The symmetry employed for this shelxl refinement is uniquely defined
by the following loop, which should always be used as a source of
symmetry information in preference to the above space-group names.
They are only intended as comments.
;
_olex2_refinement_description
;
1. Fixed Uiso
 At 1.2 times of:
  All C(H) groups
 At 1.5 times of:
  All C(H,H,H) groups
2. Restrained distances
 F7A-F8A \\sim F9A-F8A \\sim F7-F9 \\sim F7-F8 \\sim F9-F8
 with sigma of 0.04
 C80-F7A \\sim C80-F9A \\sim C80-F7 \\sim C80-F9 \\sim C80-F8 \\sim C80-F8A
 with sigma of 0.02
 C55-H55A \\sim C55-H55C \\sim C55-H55B
 with sigma of 0.005
 H55A-H55B \\sim H55B-H55C \\sim H55C-H55A
 with sigma of 0.01
3. Uiso/Uaniso restraints and constraints
F7 \\sim F8 \\sim F9 \\sim F7A \\sim F8A \\sim F9A: within 2A with sigma of
0.03 and sigma for terminal atoms of 0.01
4. Others
 Fixed Sof: F7(0.7) F8(0.7) F9(0.7) F7A(0.3) F8A(0.3) F9A(0.3)
5.a Ternary CH refined with riding coordinates:
 C10(H10), C13(H13), C23(H23), C26(H26), C38(H38), C41(H41), C50(H50), C53(H53)
5.b Aromatic/amide H refined with riding coordinates:
 C2(H2), C3(H3), C6(H6), C7(H7), C8(H8), C18(H18), C19(H19), C20(H20),
 C30(H30), C31(H31), C34(H34), C35(H35), C36(H36), C46(H46), C47(H47), C48(H48),
  C59(H59), C61(H61), C63(H63), C67(H67), C69(H69), C71(H71), C75(H75),
 C77(H77), C79(H79), C83(H83), C85(H85), C87(H87)
5.c Idealised Me refined as rotating group:
 C11(H11A,H11B,H11C), C12(H12A,H12B,H12C), C14(H14A,H14B,H14C), C15(H15A,H15B,
 H15C), C24(H24A,H24B,H24C), C25(H25A,H25B,H25C), C27(H27A,H27B,H27C), C28(H28A,
 H28B,H28C), C39(H39A,H39B,H39C), C40(H40A,H40B,H40C), C42(H42A,H42B,H42C),
 C43(H43A,H43B,H43C), C51(H51A,H51B,H51C), C52(H52A,H52B,H52C), C54(H54A,H54B,
 H54C), C57(H57A,H57B,H57C)
;
_olex2_submission_special_instructions 'No special instructions were received'

loop_
_space_group_symop_operation_xyz
'x, y, z'
'-x+1/2, -y, z+1/2'
'-x, y+1/2, -z+1/2'
'x+1/2, -y+1/2, -z'

loop_
_atom_site_label
_atom_site_type_symbol
_atom_site_fract_x
_atom_site_fract_y
_atom_site_fract_z
_atom_site_U_iso_or_equiv
_atom_site_adp_type
_atom_site_occupancy
_atom_site_site_symmetry_order
_atom_site_calc_flag
_atom_site_refinement_flags_posn
_atom_site_refinement_flags_adp
_atom_site_refinement_flags_occupancy
_atom_site_disorder_assembly
_atom_site_disorder_group
Ru1 Ru 0.26114(2) 0.95291(2) 0.60769(2) 0.02197(10) Uani 1 1 d . . . . .
H55A H 0.189(2) 0.914(2) 0.5536(16) 0.017(14) Uiso 1 1 d D . . . .
H55B H 0.286(2) 0.899(2) 0.5351(19) 0.025(15) Uiso 1 1 d D . . . .
Zn1 Zn 0.16294(4) 1.00947(4) 0.66118(3) 0.03643(18) Uani 1 1 d . . . . .
O1 O 0.3572(3) 0.9991(2) 0.70256(18) 0.0444(11) Uani 1 1 d . . . . .
N1 N 0.2072(3) 0.8510(2) 0.69344(18) 0.0236(10) Uani 1 1 d . . . . .
N2 N 0.3121(3) 0.8162(2) 0.65018(18) 0.0252(10) Uani 1 1 d . . . . .
N3 N 0.3047(3) 1.0876(2) 0.56055(18) 0.0226(9) Uani 1 1 d . . . . .
N4 N 0.1939(3) 1.0542(2) 0.52401(17) 0.0231(9) Uani 1 1 d . . . . .
C1 C 0.2601(3) 0.8666(2) 0.65195(19) 0.0215(10) Uani 1 1 d . . . . .
C2 C 0.2941(4) 0.7717(3) 0.6902(2) 0.0315(13) Uani 1 1 d . . . . .
H2 H 0.3223 0.7345 0.6971 0.038 Uiso 1 1 calc R . . . .
C3 C 0.2280(4) 0.7930(3) 0.7168(2) 0.0283(12) Uani 1 1 d . . . . .
H3 H 0.2013 0.7729 0.7454 0.034 Uiso 1 1 calc R . . . .
C4 C 0.3766(3) 0.8065(3) 0.6110(2) 0.0269(11) Uani 1 1 d . . . . .
C5 C 0.4546(4) 0.8285(3) 0.6233(2) 0.0343(14) Uani 1 1 d . . . . .
C6 C 0.5157(4) 0.8165(4) 0.5851(3) 0.0433(17) Uani 1 1 d . . . . .
H6 H 0.5684 0.8306 0.5918 0.052 Uiso 1 1 calc R . . . .
C7 C 0.4990(5) 0.7843(4) 0.5377(3) 0.0512(19) Uani 1 1 d . . . . .
H7 H 0.5401 0.7781 0.5122 0.061 Uiso 1 1 calc R . . . .
C8 C 0.4222(4) 0.7610(3) 0.5274(3) 0.0436(17) Uani 1 1 d . . . . .
H8 H 0.4124 0.7390 0.4953 0.052 Uiso 1 1 calc R . . . .
C9 C 0.3587(4) 0.7701(3) 0.5645(2) 0.0317(13) Uani 1 1 d . . . . .
C10 C 0.2759(4) 0.7405(3) 0.5541(3) 0.0388(15) Uani 1 1 d . . . . .
H10 H 0.2345 0.7674 0.5712 0.047 Uiso 1 1 calc R . . . .
C11 C 0.2549(5) 0.7340(3) 0.4935(3) 0.0507(18) Uani 1 1 d . . . . .
H11A H 0.2882 0.7016 0.4775 0.076 Uiso 1 1 calc GR . . . .
H11B H 0.2647 0.7735 0.4754 0.076 Uiso 1 1 calc GR . . . .
H11C H 0.1986 0.7227 0.4898 0.076 Uiso 1 1 calc GR . . . .
C12 C 0.2712(5) 0.6748(3) 0.5805(3) 0.0525(19) Uani 1 1 d . . . . .
H12A H 0.3131 0.6482 0.5657 0.079 Uiso 1 1 calc GR . . . .
H12B H 0.2190 0.6563 0.5731 0.079 Uiso 1 1 calc GR . . . .
H12C H 0.2786 0.6787 0.6192 0.079 Uiso 1 1 calc GR . . . .
C13 C 0.4756(4) 0.8585(3) 0.6773(3) 0.0381(15) Uani 1 1 d . . . . .
H13 H 0.4246 0.8702 0.6954 0.046 Uiso 1 1 calc R . . . .
C14 C 0.5270(5) 0.9179(4) 0.6722(3) 0.0517(19) Uani 1 1 d . . . . .
H14A H 0.5782 0.9075 0.6556 0.078 Uiso 1 1 calc GR . . . .
H14B H 0.5364 0.9354 0.7078 0.078 Uiso 1 1 calc GR . . . .
H14C H 0.4990 0.9483 0.6501 0.078 Uiso 1 1 calc GR . . . .
C15 C 0.5187(5) 0.8079(4) 0.7130(3) 0.054(2) Uani 1 1 d . . . . .
H15A H 0.5662 0.7927 0.6945 0.081 Uiso 1 1 calc GR . . . .
H15B H 0.4821 0.7733 0.7195 0.081 Uiso 1 1 calc GR . . . .
H15C H 0.5343 0.8264 0.7472 0.081 Uiso 1 1 calc GR . . . .
C16 C 0.1352(3) 0.8851(3) 0.7106(2) 0.0234(11) Uani 1 1 d . . . . .
C18 C 0.0643(4) 0.9413(3) 0.7798(2) 0.0315(13) Uani 1 1 d . . . . .
H18 H 0.0625 0.9603 0.8139 0.038 Uiso 1 1 calc R . . . .
C19 C -0.0041(3) 0.9419(3) 0.7476(2) 0.0312(13) Uani 1 1 d . . . . .
H19 H -0.0512 0.9615 0.7600 0.037 Uiso 1 1 calc R . . . .
C20 C -0.0031(4) 0.9137(3) 0.6969(2) 0.0301(13) Uani 1 1 d . . . . .
H20 H -0.0496 0.9147 0.6753 0.036 Uiso 1 1 calc R . . . .
C21 C 0.0666(3) 0.8835(3) 0.6776(2) 0.0242(11) Uani 1 1 d . . . . .
C22 C 0.1370(3) 0.9128(3) 0.7624(2) 0.0270(12) Uani 1 1 d . . . . .
C23 C 0.2115(4) 0.9124(3) 0.7991(2) 0.0351(14) Uani 1 1 d . . . . .
H23 H 0.2576 0.8959 0.7782 0.042 Uiso 1 1 calc R . . . .
C24 C 0.2331(4) 0.9786(4) 0.8188(3) 0.0528(19) Uani 1 1 d . . . . .
H24A H 0.2493 1.0040 0.7883 0.079 Uiso 1 1 calc GR . . . .
H24B H 0.2770 0.9761 0.8445 0.079 Uiso 1 1 calc GR . . . .
H24C H 0.1865 0.9973 0.8360 0.079 Uiso 1 1 calc GR . . . .
C25 C 0.1977(5) 0.8686(4) 0.8486(3) 0.054(2) Uani 1 1 d . . . . .
H25A H 0.1548 0.8854 0.8709 0.081 Uiso 1 1 calc GR . . . .
H25B H 0.2469 0.8659 0.8696 0.081 Uiso 1 1 calc GR . . . .
H25C H 0.1828 0.8271 0.8361 0.081 Uiso 1 1 calc GR . . . .
C26 C 0.0651(4) 0.8470(3) 0.6242(2) 0.0303(13) Uani 1 1 d . . . . .
H26 H 0.1205 0.8477 0.6094 0.036 Uiso 1 1 calc R . . . .
C27 C 0.0434(5) 0.7787(3) 0.6344(3) 0.0446(17) Uani 1 1 d . . . . .
H27A H 0.0774 0.7620 0.6627 0.067 Uiso 1 1 calc GR . . . .
H27B H 0.0515 0.7547 0.6016 0.067 Uiso 1 1 calc GR . . . .
H27C H -0.0126 0.7758 0.6453 0.067 Uiso 1 1 calc GR . . . .
C28 C 0.0089(4) 0.8763(3) 0.5812(3) 0.0431(16) Uani 1 1 d . . . . .
H28A H -0.0465 0.8740 0.5936 0.065 Uiso 1 1 calc GR . . . .
H28B H 0.0142 0.8534 0.5476 0.065 Uiso 1 1 calc GR . . . .
H28C H 0.0237 0.9197 0.5756 0.065 Uiso 1 1 calc GR . . . .
C29 C 0.2526(3) 1.0370(2) 0.56193(19) 0.0215(10) Uani 1 1 d . . . . .
C30 C 0.2815(3) 1.1327(3) 0.5232(2) 0.0290(13) Uani 1 1 d . . . . .
H30 H 0.3087 1.1701 0.5153 0.035 Uiso 1 1 calc R . . . .
C31 C 0.2125(3) 1.1123(3) 0.5006(2) 0.0292(12) Uani 1 1 d . . . . .
H31 H 0.1824 1.1331 0.4740 0.035 Uiso 1 1 calc R . . . .
C32 C 0.3798(3) 1.0937(3) 0.5903(2) 0.0228(11) Uani 1 1 d . . . . .
C33 C 0.3813(4) 1.1310(3) 0.6377(2) 0.0287(12) Uani 1 1 d . . . . .
C34 C 0.4562(4) 1.1394(3) 0.6624(3) 0.0408(15) Uani 1 1 d . . . . .
H34 H 0.4596 1.1639 0.6938 0.049 Uiso 1 1 calc R . . . .
C35 C 0.5270(4) 1.1120(4) 0.6414(3) 0.0516(19) Uani 1 1 d . . . . .
H35 H 0.5765 1.1175 0.6591 0.062 Uiso 1 1 calc R . . . .
C36 C 0.5229(4) 1.0767(4) 0.5943(3) 0.0457(18) Uani 1 1 d . . . . .
H36 H 0.5702 1.0587 0.5804 0.055 Uiso 1 1 calc R . . . .
C37 C 0.4501(4) 1.0672(3) 0.5671(2) 0.0321(13) Uani 1 1 d . . . . .
C38 C 0.4476(4) 1.0316(3) 0.5128(2) 0.0363(15) Uani 1 1 d . . . . .
H38 H 0.3913 1.0322 0.4997 0.044 Uiso 1 1 calc R . . . .
C39 C 0.4997(5) 1.0654(4) 0.4707(3) 0.062(2) Uani 1 1 d . . . . .
H39A H 0.4810 1.1081 0.4666 0.093 Uiso 1 1 calc GR . . . .
H39B H 0.4957 1.0438 0.4364 0.093 Uiso 1 1 calc GR . . . .
H39C H 0.5554 1.0656 0.4826 0.093 Uiso 1 1 calc GR . . . .
C40 C 0.4719(7) 0.9629(4) 0.5210(3) 0.072(3) Uani 1 1 d . . . . .
H40A H 0.5273 0.9609 0.5332 0.109 Uiso 1 1 calc GR . . . .
H40B H 0.4665 0.9405 0.4872 0.109 Uiso 1 1 calc GR . . . .
H40C H 0.4371 0.9440 0.5479 0.109 Uiso 1 1 calc GR . . . .
C41 C 0.3065(4) 1.1634(3) 0.6596(3) 0.0333(13) Uani 1 1 d . . . . .
H41 H 0.2589 1.1436 0.6427 0.040 Uiso 1 1 calc R . . . .
C42 C 0.3065(5) 1.2327(3) 0.6441(3) 0.056(2) Uani 1 1 d . . . . .
H42A H 0.2533 1.2501 0.6500 0.084 Uiso 1 1 calc GR . . . .
H42B H 0.3207 1.2369 0.6063 0.084 Uiso 1 1 calc GR . . . .
H42C H 0.3455 1.2549 0.6660 0.084 Uiso 1 1 calc GR . . . .
C43 C 0.2981(5) 1.1569(3) 0.7209(3) 0.0455(17) Uani 1 1 d . . . . .
H43A H 0.3028 1.1131 0.7309 0.068 Uiso 1 1 calc GR . . . .
H43B H 0.2459 1.1726 0.7321 0.068 Uiso 1 1 calc GR . . . .
H43C H 0.3403 1.1808 0.7385 0.068 Uiso 1 1 calc GR . . . .
C44 C 0.1220(3) 1.0207(3) 0.5062(2) 0.0266(12) Uani 1 1 d . . . . .
C45 C 0.0453(3) 1.0480(3) 0.5158(2) 0.0328(13) Uani 1 1 d . . . . .
C46 C -0.0219(4) 1.0184(3) 0.4919(2) 0.0381(15) Uani 1 1 d . . . . .
H46 H -0.0734 1.0356 0.4971 0.046 Uiso 1 1 calc R . . . .
C47 C -0.0140(4) 0.9648(3) 0.4608(2) 0.0395(16) Uani 1 1 d . . . . .
H47 H -0.0597 0.9459 0.4455 0.047 Uiso 1 1 calc R . . . .
C48 C 0.0627(4) 0.9388(3) 0.4522(2) 0.0401(16) Uani 1 1 d . . . . .
H48 H 0.0677 0.9024 0.4312 0.048 Uiso 1 1 calc R . . . .
C49 C 0.1314(4) 0.9658(3) 0.4743(2) 0.0297(13) Uani 1 1 d . . . . .
C50 C 0.0320(4) 1.1059(3) 0.5506(3) 0.0425(16) Uani 1 1 d . . . . .
H50 H 0.0829 1.1159 0.5694 0.051 Uiso 1 1 calc R . . . .
C51 C 0.0072(5) 1.1639(4) 0.5150(4) 0.060(2) Uani 1 1 d . . . . .
H51A H 0.0506 1.1739 0.4903 0.091 Uiso 1 1 calc GR . . . .
H51B H -0.0033 1.1996 0.5382 0.091 Uiso 1 1 calc GR . . . .
H51C H -0.0410 1.1539 0.4947 0.091 Uiso 1 1 calc GR . . . .
C52 C -0.0340(5) 1.0931(5) 0.5935(3) 0.063(2) Uani 1 1 d . . . . .
H52A H -0.0847 1.0841 0.5756 0.095 Uiso 1 1 calc GR . . . .
H52B H -0.0403 1.1296 0.6163 0.095 Uiso 1 1 calc GR . . . .
H52C H -0.0184 1.0575 0.6154 0.095 Uiso 1 1 calc GR . . . .
C53 C 0.2143(4) 0.9364(3) 0.4692(2) 0.0339(14) Uani 1 1 d . . . . .
H53 H 0.2549 0.9703 0.4684 0.041 Uiso 1 1 calc R . . . .
C54 C 0.2268(5) 0.8944(3) 0.4189(2) 0.0425(16) Uani 1 1 d . . . . .
H54A H 0.2824 0.8805 0.4175 0.064 Uiso 1 1 calc GR . . . .
H54B H 0.2144 0.9181 0.3866 0.064 Uiso 1 1 calc GR . . . .
H54C H 0.1915 0.8583 0.4211 0.064 Uiso 1 1 calc GR . . . .
C55 C 0.2260(4) 0.8981(3) 0.5224(2) 0.0340(14) Uani 1 1 d D . . . .
H55C H 0.210(2) 0.8518(16) 0.514(2) 0.018(14) Uiso 1 1 d D . . . .
C56 C 0.3222(4) 0.9832(3) 0.6647(2) 0.0309(13) Uani 1 1 d . . . . .
C57 C 0.1030(5) 1.0736(3) 0.7018(3) 0.0475(18) Uani 1 1 d . . . . .
H57A H 0.1032 1.1126 0.6818 0.071 Uiso 1 1 calc GR . . . .
H57B H 0.1284 1.0800 0.7366 0.071 Uiso 1 1 calc GR . . . .
H57C H 0.0479 1.0598 0.7071 0.071 Uiso 1 1 calc GR . . . .
F1 F -0.0548(2) 0.55916(17) 0.62376(16) 0.0457(10) Uani 1 1 d . . . . .
F2 F -0.0501(2) 0.64884(19) 0.66496(17) 0.0501(10) Uani 1 1 d . . . . .
F3 F 0.0127(2) 0.63563(17) 0.58934(15) 0.0427(9) Uani 1 1 d . . . . .
F4 F 0.2000(3) 0.5830(2) 0.83250(16) 0.0673(14) Uani 1 1 d . . . . .
F5 F 0.1453(3) 0.67054(19) 0.80959(16) 0.0524(11) Uani 1 1 d . . . . .
F6 F 0.2659(3) 0.6496(2) 0.78347(18) 0.0664(13) Uani 1 1 d . . . . .
F10 F 0.0485(4) 0.2233(3) 0.6535(4) 0.125(3) Uani 1 1 d . . . . .
F11 F -0.0280(3) 0.2688(3) 0.7104(2) 0.101(2) Uani 1 1 d . . . . .
F12 F -0.0092(3) 0.3070(2) 0.6326(2) 0.0643(13) Uani 1 1 d . . . . .
F13 F 0.5079(2) 0.3228(2) 0.6449(2) 0.0578(12) Uani 1 1 d . . . . .
F14 F 0.5920(2) 0.3738(2) 0.69477(17) 0.0548(11) Uani 1 1 d . . . . .
F15 F 0.5888(2) 0.3906(2) 0.60908(17) 0.0579(11) Uani 1 1 d . . . . .
F16 F 0.5581(3) 0.6139(2) 0.6910(2) 0.0640(13) Uani 1 1 d . . . . .
F17 F 0.4607(3) 0.64415(19) 0.63980(18) 0.0535(11) Uani 1 1 d . . . . .
F18 F 0.4394(3) 0.6348(2) 0.72490(18) 0.0601(12) Uani 1 1 d . . . . .
F19 F 0.1841(4) 0.2728(2) 0.5013(2) 0.0823(17) Uani 1 1 d . . . . .
F20 F 0.3065(3) 0.2812(2) 0.4842(3) 0.0891(19) Uani 1 1 d . . . . .
F21 F 0.2221(6) 0.3088(2) 0.42553(19) 0.130(3) Uani 1 1 d . . . . .
F22 F 0.1874(3) 0.5869(2) 0.4649(2) 0.0590(12) Uani 1 1 d . . . . .
F23 F 0.3123(3) 0.5743(2) 0.4566(2) 0.0752(16) Uani 1 1 d . . . . .
F24 F 0.2294(5) 0.5299(2) 0.40102(16) 0.105(2) Uani 1 1 d . . . . .
F7 F 0.1726(4) 0.3108(5) 0.8574(2) 0.072(2) Uani 0.7 1 d D U P A 1
F8 F 0.2698(6) 0.2568(3) 0.8223(3) 0.0644(19) Uani 0.7 1 d D U P A 1
F9 F 0.2856(4) 0.3522(3) 0.8402(2) 0.0529(15) Uani 0.7 1 d D U P A 1
F7A F 0.2093(14) 0.3530(8) 0.8535(6) 0.072(4) Uani 0.3 1 d D U P A 2
F8A F 0.1971(12) 0.2569(7) 0.8362(6) 0.067(4) Uani 0.3 1 d D U P A 2
F9A F 0.3058(9) 0.2993(11) 0.8183(7) 0.078(4) Uani 0.3 1 d D U P A 2
C58 C 0.1861(3) 0.5143(2) 0.6700(2) 0.0216(11) Uani 1 1 d . . . . .
C59 C 0.1161(3) 0.5377(2) 0.6440(2) 0.0223(11) Uani 1 1 d . . . . .
H59 H 0.1006 0.5204 0.6108 0.027 Uiso 1 1 calc R . . . .
C60 C 0.0695(3) 0.5858(3) 0.6664(2) 0.0271(12) Uani 1 1 d . . . . .
C61 C 0.0917(4) 0.6145(3) 0.7151(2) 0.0274(12) Uani 1 1 d . . . . .
H61 H 0.0612 0.6474 0.7298 0.033 Uiso 1 1 calc R . . . .
C62 C 0.1604(4) 0.5924(3) 0.7410(2) 0.0264(12) Uani 1 1 d . . . . .
C63 C 0.2048(3) 0.5422(3) 0.7197(2) 0.0246(11) Uani 1 1 d . . . . .
H63 H 0.2487 0.5267 0.7395 0.030 Uiso 1 1 calc R . . . .
C64 C -0.0056(4) 0.6077(3) 0.6369(2) 0.0331(13) Uani 1 1 d . . . . .
C65 C 0.1917(4) 0.6226(3) 0.7923(2) 0.0373(15) Uani 1 1 d . . . . .
C66 C 0.2347(3) 0.4438(2) 0.58108(19) 0.0219(10) Uani 1 1 d . . . . .
C67 C 0.2375(3) 0.4950(2) 0.5455(2) 0.0242(10) Uani 1 1 d . . . . .
H67 H 0.2381 0.5358 0.5597 0.029 Uiso 1 1 calc R . . . .
C68 C 0.2394(3) 0.4867(3) 0.4886(2) 0.0261(11) Uani 1 1 d . . . . .
C69 C 0.2380(4) 0.4269(3) 0.4658(2) 0.0279(11) Uani 1 1 d . . . . .
H69 H 0.2385 0.4212 0.4282 0.033 Uiso 1 1 calc R . . . .
C70 C 0.2358(4) 0.3763(3) 0.5006(2) 0.0297(12) Uani 1 1 d . . . . .
C71 C 0.2354(4) 0.3840(3) 0.5570(2) 0.0261(11) Uani 1 1 d . . . . .
H71 H 0.2356 0.3484 0.5792 0.031 Uiso 1 1 calc R . . . .
C72 C 0.2364(5) 0.3102(3) 0.4771(3) 0.0454(16) Uani 1 1 d . . . . .
C73 C 0.2433(4) 0.5440(3) 0.4524(2) 0.0377(13) Uani 1 1 d . . . . .
C74 C 0.2063(3) 0.3932(2) 0.6822(2) 0.0218(11) Uani 1 1 d . . . . .
C75 C 0.1361(3) 0.3613(2) 0.6643(2) 0.0238(11) Uani 1 1 d . . . . .
H75 H 0.1123 0.3731 0.6315 0.029 Uiso 1 1 calc R . . . .
C76 C 0.1015(3) 0.3127(3) 0.6942(2) 0.0262(12) Uani 1 1 d . . . . .
C77 C 0.1329(3) 0.2958(3) 0.7444(2) 0.0282(12) Uani 1 1 d . . . . .
H77 H 0.1092 0.2634 0.7645 0.034 Uiso 1 1 calc R . . . .
C78 C 0.1994(3) 0.3277(3) 0.7642(2) 0.0258(12) Uani 1 1 d . . . . .
C79 C 0.2365(4) 0.3752(2) 0.7331(2) 0.0245(11) Uani 1 1 d . . . . .
H79 H 0.2825 0.3954 0.7467 0.029 Uiso 1 1 calc R . . . .
C80 C 0.2305(4) 0.3114(3) 0.8195(2) 0.0360(14) Uani 1 1 d D . . . .
C81 C 0.0290(4) 0.2783(3) 0.6726(3) 0.0439(16) Uani 1 1 d . . . . .
C82 C 0.3386(3) 0.4679(2) 0.6586(2) 0.0240(11) Uani 1 1 d . . . . .
C83 C 0.3962(3) 0.4191(3) 0.6547(2) 0.0279(12) Uani 1 1 d . . . . .
H83 H 0.3785 0.3779 0.6485 0.034 Uiso 1 1 calc R . . . .
C84 C 0.4800(3) 0.4306(3) 0.6600(2) 0.0311(13) Uani 1 1 d . . . . .
C85 C 0.5075(3) 0.4911(3) 0.6712(2) 0.0343(14) Uani 1 1 d . . . . .
H85 H 0.5626 0.4985 0.6769 0.041 Uiso 1 1 calc R . . . .
C86 C 0.4526(3) 0.5403(3) 0.6739(2) 0.0322(13) Uani 1 1 d . . . . .
C87 C 0.3699(3) 0.5290(3) 0.6667(2) 0.0272(12) Uani 1 1 d . . . . .
H87 H 0.3341 0.5630 0.6672 0.033 Uiso 1 1 calc R . . . .
C88 C 0.5404(4) 0.3795(3) 0.6526(3) 0.0407(15) Uani 1 1 d . . . . .
C89 C 0.4785(4) 0.6080(3) 0.6821(3) 0.0412(16) Uani 1 1 d . . . . .
B1 B 0.2415(3) 0.4545(3) 0.6475(2) 0.0208(10) Uani 1 1 d . . . . .

loop_
_atom_site_aniso_label
_atom_site_aniso_U_11
_atom_site_aniso_U_22
_atom_site_aniso_U_33
_atom_site_aniso_U_23
_atom_site_aniso_U_13
_atom_site_aniso_U_12
Ru1 0.02112(19) 0.02030(18) 0.02448(18) -0.00028(18) 0.00326(16) 0.00072(17)
Zn1 0.0344(4) 0.0360(4) 0.0389(4) -0.0013(3) 0.0074(3) 0.0048(3)
O1 0.050(3) 0.044(3) 0.040(2) -0.002(2) -0.011(2) -0.001(2)
N1 0.025(2) 0.022(2) 0.024(2) 0.0022(19) 0.0046(18) 0.0034(19)
N2 0.024(2) 0.027(2) 0.024(2) 0.0023(19) 0.0051(18) 0.0028(19)
N3 0.024(2) 0.016(2) 0.028(2) 0.0001(18) -0.0008(18) 0.0014(18)
N4 0.023(2) 0.019(2) 0.027(2) 0.0001(19) -0.0006(17) -0.0049(19)
C1 0.017(2) 0.023(2) 0.024(2) -0.004(2) 0.002(2) -0.003(2)
C2 0.036(3) 0.026(3) 0.032(3) 0.005(2) 0.000(2) 0.003(3)
C3 0.029(3) 0.028(3) 0.028(3) 0.006(2) 0.004(2) 0.005(2)
C4 0.023(3) 0.026(3) 0.032(3) 0.003(3) 0.004(2) 0.003(2)
C5 0.029(3) 0.041(4) 0.033(3) 0.005(3) 0.004(2) 0.005(3)
C6 0.023(3) 0.060(5) 0.047(4) 0.000(3) 0.012(3) 0.006(3)
C7 0.044(4) 0.069(5) 0.041(4) -0.005(4) 0.017(3) 0.017(4)
C8 0.050(4) 0.049(4) 0.032(3) -0.010(3) 0.003(3) 0.014(3)
C9 0.037(3) 0.026(3) 0.032(3) 0.000(2) 0.002(2) 0.009(3)
C10 0.048(4) 0.026(3) 0.043(3) -0.005(3) -0.004(3) 0.005(3)
C11 0.063(5) 0.036(3) 0.053(4) -0.011(3) -0.022(4) 0.004(4)
C12 0.059(5) 0.037(4) 0.062(4) -0.003(3) -0.001(4) 0.002(4)
C13 0.025(3) 0.052(4) 0.037(3) -0.001(3) 0.002(2) 0.004(3)
C14 0.043(4) 0.056(5) 0.055(5) -0.007(4) 0.001(3) -0.010(4)
C15 0.054(5) 0.069(5) 0.040(4) -0.002(4) -0.006(3) 0.018(4)
C16 0.023(3) 0.022(3) 0.025(3) 0.001(2) 0.005(2) 0.003(2)
C18 0.031(3) 0.030(3) 0.033(3) -0.004(3) 0.013(2) 0.002(3)
C19 0.022(3) 0.027(3) 0.044(3) -0.001(3) 0.012(2) 0.002(2)
C20 0.021(3) 0.032(3) 0.037(3) 0.008(3) 0.002(2) 0.000(2)
C21 0.025(3) 0.021(3) 0.026(3) 0.001(2) 0.008(2) 0.001(2)
C22 0.023(3) 0.030(3) 0.028(3) -0.002(2) 0.005(2) 0.001(2)
C23 0.021(3) 0.050(4) 0.034(3) -0.005(3) 0.002(2) 0.001(3)
C24 0.033(3) 0.066(5) 0.059(4) -0.031(4) 0.000(3) -0.007(3)
C25 0.043(4) 0.082(6) 0.038(4) 0.007(4) -0.007(3) -0.006(4)
C26 0.031(3) 0.036(3) 0.024(3) -0.002(2) 0.003(2) -0.001(3)
C27 0.061(5) 0.031(4) 0.042(4) -0.004(3) 0.002(3) -0.011(3)
C28 0.045(4) 0.050(4) 0.034(3) -0.001(3) -0.008(3) -0.006(3)
C29 0.018(3) 0.022(3) 0.024(2) -0.0056(19) 0.0050(19) 0.006(2)
C30 0.030(3) 0.020(3) 0.037(3) 0.008(2) -0.002(2) -0.001(2)
C31 0.030(3) 0.025(3) 0.033(3) 0.003(2) -0.002(2) 0.003(2)
C32 0.017(3) 0.021(3) 0.030(3) 0.006(2) 0.002(2) -0.001(2)
C33 0.030(3) 0.023(3) 0.033(3) -0.001(2) -0.003(2) 0.000(2)
C34 0.035(3) 0.046(4) 0.041(3) -0.011(3) -0.008(3) -0.002(3)
C35 0.025(3) 0.075(5) 0.056(4) -0.013(4) -0.009(3) 0.001(3)
C36 0.027(3) 0.059(5) 0.051(4) -0.014(3) 0.001(3) 0.007(3)
C37 0.027(3) 0.032(3) 0.037(3) -0.001(3) 0.004(2) 0.004(2)
C38 0.031(3) 0.043(4) 0.035(3) -0.010(3) 0.006(2) 0.010(3)
C39 0.054(5) 0.086(6) 0.046(4) -0.004(4) 0.016(4) 0.004(4)
C40 0.116(8) 0.056(5) 0.045(4) -0.015(4) 0.001(5) 0.026(5)
C41 0.029(3) 0.030(3) 0.041(3) -0.008(3) 0.002(3) 0.004(2)
C42 0.073(5) 0.037(4) 0.058(5) 0.001(3) 0.014(4) 0.021(4)
C43 0.055(4) 0.040(4) 0.041(4) -0.007(3) 0.006(3) 0.011(3)
C44 0.028(3) 0.028(3) 0.023(3) 0.002(2) -0.003(2) -0.006(2)
C45 0.025(3) 0.041(3) 0.033(3) 0.002(3) 0.000(2) -0.006(3)
C46 0.025(3) 0.053(4) 0.036(3) -0.002(3) -0.003(2) -0.007(3)
C47 0.036(3) 0.050(4) 0.032(3) 0.001(3) -0.006(3) -0.014(3)
C48 0.047(4) 0.044(4) 0.029(3) -0.005(3) -0.004(3) -0.018(3)
C49 0.039(3) 0.030(3) 0.020(2) 0.004(2) -0.003(2) -0.002(2)
C50 0.027(3) 0.052(4) 0.049(4) -0.016(3) -0.004(3) 0.000(3)
C51 0.057(5) 0.050(5) 0.074(6) -0.009(4) -0.006(4) 0.015(4)
C52 0.046(5) 0.085(6) 0.059(5) -0.029(5) 0.011(4) -0.005(4)
C53 0.046(4) 0.026(3) 0.030(3) -0.001(2) -0.001(2) 0.000(3)
C54 0.058(4) 0.037(3) 0.033(3) -0.001(3) 0.005(3) -0.001(3)
C55 0.047(4) 0.025(3) 0.030(3) 0.000(2) 0.004(3) 0.001(3)
C56 0.055(4) 0.017(3) 0.021(3) 0.003(2) -0.005(3) 0.004(3)
C57 0.047(4) 0.037(4) 0.059(4) -0.014(3) 0.011(3) 0.011(3)
F1 0.0318(19) 0.036(2) 0.069(3) 0.0107(18) -0.0166(17) -0.0076(16)
F2 0.043(2) 0.053(2) 0.055(2) 0.001(2) -0.0020(19) 0.0233(19)
F3 0.049(2) 0.037(2) 0.042(2) 0.0102(17) -0.0095(17) 0.0005(18)
F4 0.122(4) 0.050(2) 0.030(2) -0.0024(19) -0.017(2) 0.024(3)
F5 0.064(3) 0.048(2) 0.045(2) -0.0220(19) -0.002(2) 0.021(2)
F6 0.054(3) 0.089(3) 0.057(3) -0.033(2) -0.001(2) -0.014(3)
F10 0.102(5) 0.052(3) 0.221(8) -0.067(4) -0.085(5) 0.009(3)
F11 0.069(4) 0.162(6) 0.072(3) 0.014(4) 0.003(3) -0.079(4)
F12 0.045(2) 0.073(3) 0.076(3) 0.017(3) -0.025(2) -0.026(2)
F13 0.039(2) 0.049(3) 0.085(3) -0.005(2) 0.005(2) 0.015(2)
F14 0.034(2) 0.076(3) 0.054(2) 0.015(2) -0.0066(18) 0.016(2)
F15 0.044(2) 0.081(3) 0.049(2) 0.013(2) 0.017(2) 0.021(2)
F16 0.040(2) 0.057(3) 0.095(3) -0.015(3) -0.011(2) -0.020(2)
F17 0.065(3) 0.037(2) 0.058(3) -0.002(2) 0.000(2) -0.014(2)
F18 0.065(3) 0.059(3) 0.057(3) -0.027(2) 0.011(2) -0.021(2)
F19 0.102(4) 0.043(3) 0.102(4) -0.027(3) 0.028(3) -0.029(3)
F20 0.079(4) 0.038(3) 0.151(6) -0.025(3) 0.021(4) 0.012(3)
F21 0.308(11) 0.038(3) 0.043(3) -0.016(2) -0.037(4) 0.009(4)
F22 0.062(3) 0.039(2) 0.076(3) 0.025(2) 0.005(2) 0.011(2)
F23 0.045(3) 0.060(3) 0.120(4) 0.055(3) 0.006(3) -0.010(2)
F24 0.245(8) 0.040(2) 0.031(2) 0.0094(18) -0.011(3) -0.001(4)
F7 0.043(4) 0.145(7) 0.029(3) 0.020(4) 0.008(3) 0.000(4)
F8 0.107(6) 0.042(3) 0.044(3) -0.002(3) -0.034(4) 0.025(4)
F9 0.071(4) 0.055(3) 0.032(3) 0.005(3) -0.024(3) -0.023(3)
F7A 0.100(9) 0.082(8) 0.034(6) -0.010(7) -0.018(7) 0.013(8)
F8A 0.084(8) 0.070(7) 0.046(6) 0.036(6) -0.028(7) -0.025(7)
F9A 0.080(8) 0.096(9) 0.059(7) 0.024(8) -0.024(7) 0.006(8)
C58 0.021(3) 0.019(2) 0.025(3) 0.004(2) 0.000(2) -0.005(2)
C59 0.025(3) 0.019(3) 0.023(2) 0.001(2) -0.0005(19) -0.005(2)
C60 0.023(3) 0.025(3) 0.034(3) 0.006(2) 0.002(2) -0.002(2)
C61 0.029(3) 0.023(3) 0.030(3) 0.002(2) 0.006(2) 0.004(2)
C62 0.028(3) 0.026(3) 0.025(3) 0.000(2) 0.004(2) -0.002(2)
C63 0.023(2) 0.026(3) 0.025(2) 0.003(2) 0.0001(19) 0.001(2)
C64 0.033(3) 0.029(3) 0.037(3) 0.006(3) 0.002(3) -0.001(3)
C65 0.036(4) 0.045(4) 0.031(3) -0.006(3) 0.001(3) 0.010(3)
C66 0.017(2) 0.022(3) 0.027(2) 0.003(2) -0.002(2) -0.002(2)
C67 0.025(3) 0.020(2) 0.028(2) 0.001(2) 0.000(2) -0.002(2)
C68 0.024(3) 0.029(3) 0.026(2) 0.007(2) 0.002(2) -0.001(2)
C69 0.026(3) 0.036(3) 0.021(2) 0.000(2) -0.001(2) 0.001(3)
C70 0.032(3) 0.024(3) 0.034(3) -0.001(2) 0.003(3) -0.002(3)
C71 0.028(3) 0.024(3) 0.026(2) 0.001(2) 0.003(2) -0.001(2)
C72 0.067(5) 0.033(3) 0.036(3) -0.004(3) 0.008(3) 0.001(4)
C73 0.053(4) 0.030(3) 0.030(3) 0.008(3) 0.002(3) -0.002(3)
C74 0.020(3) 0.020(3) 0.025(3) -0.002(2) 0.004(2) 0.001(2)
C75 0.024(3) 0.021(3) 0.026(3) -0.003(2) 0.003(2) 0.000(2)
C76 0.024(3) 0.020(3) 0.035(3) -0.004(2) 0.003(2) -0.001(2)
C77 0.028(3) 0.020(3) 0.037(3) 0.001(2) 0.010(2) 0.000(2)
C78 0.028(3) 0.024(3) 0.025(3) 0.002(2) 0.007(2) 0.005(2)
C79 0.023(3) 0.024(3) 0.027(2) 0.000(2) 0.003(2) -0.001(2)
C80 0.032(3) 0.045(4) 0.031(3) 0.009(3) 0.005(3) 0.002(3)
C81 0.046(4) 0.032(4) 0.053(4) 0.004(3) -0.007(3) -0.016(3)
C82 0.022(3) 0.032(3) 0.018(2) 0.004(2) 0.002(2) -0.007(2)
C83 0.025(3) 0.035(3) 0.023(3) 0.003(2) 0.002(2) -0.003(2)
C84 0.021(3) 0.047(4) 0.025(3) 0.010(3) 0.003(2) 0.004(2)
C85 0.018(3) 0.052(4) 0.033(3) 0.003(3) 0.000(2) -0.010(3)
C86 0.026(3) 0.042(4) 0.029(3) 0.001(3) 0.002(2) -0.007(3)
C87 0.025(3) 0.032(3) 0.024(3) 0.000(2) 0.003(2) -0.004(2)
C88 0.027(3) 0.052(4) 0.043(4) 0.001(3) 0.006(3) 0.004(3)
C89 0.027(3) 0.048(4) 0.048(4) -0.010(3) 0.003(3) -0.009(3)
B1 0.018(3) 0.019(2) 0.025(2) 0.001(2) 0.000(2) 0.000(3)

loop_
_atom_type_symbol
_atom_type_description
_atom_type_scat_dispersion_real
_atom_type_scat_dispersion_imag
_atom_type_scat_source
C C 0.0033 0.0016 'International Tables Vol C Tables 4.2.6.8 and 6.1.1.4'
H H 0.0000 0.0000 'International Tables Vol C Tables 4.2.6.8 and 6.1.1.4'
B B 0.0013 0.0007 'International Tables Vol C Tables 4.2.6.8 and 6.1.1.4'
F F 0.0171 0.0103 'International Tables Vol C Tables 4.2.6.8 and 6.1.1.4'
N N 0.0061 0.0033 'International Tables Vol C Tables 4.2.6.8 and 6.1.1.4'
O O 0.0106 0.0060 'International Tables Vol C Tables 4.2.6.8 and 6.1.1.4'
Ru Ru -1.2594 0.8363 'International Tables Vol C Tables 4.2.6.8 and 6.1.1.4'
Zn Zn 0.2839 1.4301 'International Tables Vol C Tables 4.2.6.8 and 6.1.1.4'

loop_
_geom_angle_atom_site_label_1
_geom_angle_atom_site_label_2
_geom_angle_atom_site_label_3
_geom_angle
H55B Ru1 H55A 48.1(17)
H55B Ru1 Zn1 147.5(9)
H55B Ru1 C55 24.7(8)
Zn1 Ru1 H55A 99.9(10)
Zn1 Ru1 C55 122.82(16)
C1 Ru1 H55A 89.0(14)
C1 Ru1 H55B 88.3(14)
C1 Ru1 Zn1 98.21(14)
C1 Ru1 C55 91.63(19)
C29 Ru1 H55A 87.2(14)
C29 Ru1 H55B 91.0(14)
C29 Ru1 Zn1 79.99(12)
C29 Ru1 C1 175.4(2)
C29 Ru1 C55 85.90(19)
C55 Ru1 H55A 23.8(9)
C56 Ru1 H55A 172.9(12)
C56 Ru1 H55B 135.4(9)
C56 Ru1 Zn1 77.1(2)
C56 Ru1 C1 85.1(2)
C56 Ru1 C29 98.5(2)
C56 Ru1 C55 160.1(3)
C57 Zn1 Ru1 165.0(2)
C1 N1 C3 111.0(4)
C1 N1 C16 127.7(4)
C3 N1 C16 121.2(4)
C1 N2 C2 111.8(4)
C1 N2 C4 126.2(4)
C2 N2 C4 122.0(5)
C29 N3 C30 112.6(4)
C29 N3 C32 126.4(4)
C30 N3 C32 120.8(5)
C29 N4 C31 110.8(4)
C29 N4 C44 130.0(4)
C31 N4 C44 119.2(4)
N1 C1 Ru1 126.0(4)
N2 C1 Ru1 130.4(4)
N2 C1 N1 103.4(4)
N2 C2 H2 126.6
C3 C2 N2 106.8(5)
C3 C2 H2 126.6
N1 C3 H3 126.5
C2 C3 N1 106.9(5)
C2 C3 H3 126.5
C5 C4 N2 118.9(5)
C5 C4 C9 123.2(5)
C9 C4 N2 117.6(5)
C4 C5 C6 117.2(6)
C4 C5 C13 122.6(5)
C6 C5 C13 120.0(6)
C5 C6 H6 119.6
C7 C6 C5 120.9(7)
C7 C6 H6 119.6
C6 C7 H7 119.5
C6 C7 C8 120.9(6)
C8 C7 H7 119.5
C7 C8 H8 119.5
C7 C8 C9 121.0(6)
C9 C8 H8 119.5
C4 C9 C10 123.3(5)
C8 C9 C4 116.6(6)
C8 C9 C10 120.1(6)
C9 C10 H10 108.1
C9 C10 C11 113.7(6)
C9 C10 C12 110.4(6)
C11 C10 H10 108.1
C11 C10 C12 108.5(5)
C12 C10 H10 108.1
C10 C11 H11A 109.5
C10 C11 H11B 109.5
C10 C11 H11C 109.5
H11A C11 H11B 109.5
H11A C11 H11C 109.5
H11B C11 H11C 109.5
C10 C12 H12A 109.5
C10 C12 H12B 109.5
C10 C12 H12C 109.5
H12A C12 H12B 109.5
H12A C12 H12C 109.5
H12B C12 H12C 109.5
C5 C13 H13 107.9
C5 C13 C14 113.8(6)
C5 C13 C15 108.1(6)
C14 C13 H13 107.9
C14 C13 C15 111.3(6)
C15 C13 H13 107.9
C13 C14 H14A 109.5
C13 C14 H14B 109.5
C13 C14 H14C 109.5
H14A C14 H14B 109.5
H14A C14 H14C 109.5
H14B C14 H14C 109.5
C13 C15 H15A 109.5
C13 C15 H15B 109.5
C13 C15 H15C 109.5
H15A C15 H15B 109.5
H15A C15 H15C 109.5
H15B C15 H15C 109.5
C21 C16 N1 118.9(5)
C21 C16 C22 123.8(5)
C22 C16 N1 117.0(5)
C19 C18 H18 119.2
C19 C18 C22 121.7(5)
C22 C18 H18 119.2
C18 C19 H19 119.8
C18 C19 C20 120.3(5)
C20 C19 H19 119.8
C19 C20 H20 119.6
C19 C20 C21 120.9(6)
C21 C20 H20 119.6
C16 C21 C20 117.3(5)
C16 C21 C26 121.9(5)
C20 C21 C26 120.7(5)
C16 C22 C18 116.0(5)
C16 C22 C23 123.6(5)
C18 C22 C23 120.4(5)
C22 C23 H23 108.2
C22 C23 C24 111.7(6)
C22 C23 C25 110.6(5)
C24 C23 H23 108.2
C24 C23 C25 109.7(6)
C25 C23 H23 108.2
C23 C24 H24A 109.5
C23 C24 H24B 109.5
C23 C24 H24C 109.5
H24A C24 H24B 109.5
H24A C24 H24C 109.5
H24B C24 H24C 109.5
C23 C25 H25A 109.5
C23 C25 H25B 109.5
C23 C25 H25C 109.5
H25A C25 H25B 109.5
H25A C25 H25C 109.5
H25B C25 H25C 109.5
C21 C26 H26 107.3
C21 C26 C28 113.5(5)
C27 C26 C21 110.3(5)
C27 C26 H26 107.3
C27 C26 C28 110.9(6)
C28 C26 H26 107.3
C26 C27 H27A 109.5
C26 C27 H27B 109.5
C26 C27 H27C 109.5
H27A C27 H27B 109.5
H27A C27 H27C 109.5
H27B C27 H27C 109.5
C26 C28 H28A 109.5
C26 C28 H28B 109.5
C26 C28 H28C 109.5
H28A C28 H28B 109.5
H28A C28 H28C 109.5
H28B C28 H28C 109.5
N3 C29 Ru1 129.0(4)
N3 C29 N4 102.4(4)
N4 C29 Ru1 128.6(4)
N3 C30 H30 126.6
C31 C30 N3 106.8(5)
C31 C30 H30 126.6
N4 C31 H31 126.3
C30 C31 N4 107.5(5)
C30 C31 H31 126.3
C33 C32 N3 119.0(5)
C37 C32 N3 117.7(5)
C37 C32 C33 122.9(5)
C32 C33 C41 122.3(5)
C34 C33 C32 116.8(6)
C34 C33 C41 120.8(5)
C33 C34 H34 119.1
C33 C34 C35 121.8(6)
C35 C34 H34 119.1
C34 C35 H35 120.3
C36 C35 C34 119.5(6)
C36 C35 H35 120.3
C35 C36 H36 119.1
C35 C36 C37 121.7(6)
C37 C36 H36 119.1
C32 C37 C38 121.7(5)
C36 C37 C32 117.3(6)
C36 C37 C38 120.9(6)
C37 C38 H38 107.7
C39 C38 C37 110.2(6)
C39 C38 H38 107.7
C40 C38 C37 110.3(6)
C40 C38 H38 107.7
C40 C38 C39 113.1(6)
C38 C39 H39A 109.5
C38 C39 H39B 109.5
C38 C39 H39C 109.5
H39A C39 H39B 109.5
H39A C39 H39C 109.5
H39B C39 H39C 109.5
C38 C40 H40A 109.5
C38 C40 H40B 109.5
C38 C40 H40C 109.5
H40A C40 H40B 109.5
H40A C40 H40C 109.5
H40B C40 H40C 109.5
C33 C41 H41 107.9
C33 C41 C42 110.5(5)
C33 C41 C43 112.7(5)
C42 C41 H41 107.9
C42 C41 C43 109.7(5)
C43 C41 H41 107.9
C41 C42 H42A 109.5
C41 C42 H42B 109.5
C41 C42 H42C 109.5
H42A C42 H42B 109.5
H42A C42 H42C 109.5
H42B C42 H42C 109.5
C41 C43 H43A 109.5
C41 C43 H43B 109.5
C41 C43 H43C 109.5
H43A C43 H43B 109.5
H43A C43 H43C 109.5
H43B C43 H43C 109.5
C45 C44 N4 118.8(5)
C49 C44 N4 118.9(5)
C49 C44 C45 121.9(5)
C44 C45 C50 123.9(5)
C46 C45 C44 117.0(6)
C46 C45 C50 119.1(6)
C45 C46 H46 119.1
C47 C46 C45 121.8(6)
C47 C46 H46 119.1
C46 C47 H47 120.1
C46 C47 C48 119.7(6)
C48 C47 H47 120.1
C47 C48 H48 119.4
C49 C48 C47 121.3(6)
C49 C48 H48 119.4
C44 C49 C53 119.1(5)
C48 C49 C44 118.2(6)
C48 C49 C53 122.5(6)
C45 C50 H50 108.5
C45 C50 C51 111.1(6)
C45 C50 C52 110.3(6)
C51 C50 H50 108.5
C52 C50 H50 108.5
C52 C50 C51 109.8(6)
C50 C51 H51A 109.5
C50 C51 H51B 109.5
C50 C51 H51C 109.5
H51A C51 H51B 109.5
H51A C51 H51C 109.5
H51B C51 H51C 109.5
C50 C52 H52A 109.5
C50 C52 H52B 109.5
C50 C52 H52C 109.5
H52A C52 H52B 109.5
H52A C52 H52C 109.5
H52B C52 H52C 109.5
C49 C53 H53 108.4
C49 C53 C54 115.4(5)
C49 C53 C55 105.0(5)
C54 C53 H53 108.4
C54 C53 C55 111.0(5)
C55 C53 H53 108.4
C53 C54 H54A 109.5
C53 C54 H54B 109.5
C53 C54 H54C 109.5
H54A C54 H54B 109.5
H54A C54 H54C 109.5
H54B C54 H54C 109.5
Ru1 C55 H55A 50(2)
Ru1 C55 H55B 61(2)
Ru1 C55 H55C 133(3)
H55A C55 H55B 109(2)
H55A C55 H55C 108(2)
H55B C55 H55C 109(2)
C53 C55 Ru1 120.0(4)
C53 C55 H55A 112(3)
C53 C55 H55B 111(3)
C53 C55 H55C 107(3)
O1 C56 Ru1 175.0(5)
Zn1 C57 H57A 109.5
Zn1 C57 H57B 109.5
Zn1 C57 H57C 109.5
H57A C57 H57B 109.5
H57A C57 H57C 109.5
H57B C57 H57C 109.5
C59 C58 B1 124.7(4)
C63 C58 C59 115.4(5)
C63 C58 B1 119.8(4)
C58 C59 H59 119.0
C60 C59 C58 122.1(5)
C60 C59 H59 119.0
C59 C60 C61 121.1(5)
C59 C60 C64 119.2(5)
C61 C60 C64 119.7(5)
C60 C61 H61 121.2
C62 C61 C60 117.7(5)
C62 C61 H61 121.2
C61 C62 C63 121.1(5)
C61 C62 C65 121.6(5)
C63 C62 C65 117.3(5)
C58 C63 H63 118.7
C62 C63 C58 122.5(5)
C62 C63 H63 118.7
F1 C64 C60 112.0(5)
F2 C64 F1 107.0(5)
F2 C64 F3 106.6(5)
F2 C64 C60 113.8(5)
F3 C64 F1 105.2(5)
F3 C64 C60 111.8(5)
F4 C65 F5 107.9(5)
F4 C65 F6 107.2(6)
F4 C65 C62 113.5(6)
F5 C65 F6 104.1(5)
F5 C65 C62 113.1(5)
F6 C65 C62 110.6(5)
C67 C66 C71 116.0(5)
C67 C66 B1 120.7(5)
C71 C66 B1 122.8(4)
C66 C67 H67 119.1
C66 C67 C68 121.8(5)
C68 C67 H67 119.1
C67 C68 C73 119.2(5)
C69 C68 C67 121.0(5)
C69 C68 C73 119.8(4)
C68 C69 H69 121.3
C70 C69 C68 117.4(5)
C70 C69 H69 121.3
C69 C70 C71 122.0(5)
C69 C70 C72 118.9(5)
C71 C70 C72 119.1(5)
C66 C71 C70 121.7(5)
C66 C71 H71 119.1
C70 C71 H71 119.1
F19 C72 F20 103.5(6)
F19 C72 C70 112.4(6)
F20 C72 C70 112.6(6)
F21 C72 F19 108.1(7)
F21 C72 F20 106.3(7)
F21 C72 C70 113.2(6)
F22 C73 C68 112.6(5)
F23 C73 F22 104.4(5)
F23 C73 F24 109.7(6)
F23 C73 C68 112.6(5)
F24 C73 F22 104.8(6)
F24 C73 C68 112.1(5)
C75 C74 B1 120.1(5)
C79 C74 C75 116.1(5)
C79 C74 B1 123.3(5)
C74 C75 H75 119.1
C76 C75 C74 121.9(5)
C76 C75 H75 119.1
C75 C76 C81 120.0(5)
C77 C76 C75 120.7(5)
C77 C76 C81 119.3(5)
C76 C77 H77 120.5
C78 C77 C76 119.1(5)
C78 C77 H77 120.5
C77 C78 C79 120.4(5)
C77 C78 C80 118.8(5)
C79 C78 C80 120.9(5)
C74 C79 C78 121.9(5)
C74 C79 H79 119.1
C78 C79 H79 119.1
F7 C80 F9 102.9(6)
F7 C80 C78 113.2(5)
F8 C80 F7 107.8(7)
F8 C80 F9 102.1(6)
F8 C80 C78 114.5(5)
F9 C80 C78 115.1(5)
F7A C80 F8A 106.5(13)
F7A C80 F9A 115.3(15)
F7A C80 C78 110.3(9)
F8A C80 C78 109.7(8)
F9A C80 F8A 103.6(13)
F9A C80 C78 111.1(9)
F10 C81 F11 106.9(7)
F10 C81 F12 105.2(7)
F10 C81 C76 111.6(6)
F11 C81 C76 112.7(6)
F12 C81 F11 104.7(6)
F12 C81 C76 115.0(5)
C83 C82 B1 121.2(5)
C87 C82 C83 116.0(5)
C87 C82 B1 122.5(5)
C82 C83 H83 119.1
C82 C83 C84 121.8(5)
C84 C83 H83 119.1
C83 C84 C88 121.3(6)
C85 C84 C83 120.0(6)
C85 C84 C88 118.7(5)
C84 C85 H85 120.3
C86 C85 C84 119.5(5)
C86 C85 H85 120.3
C85 C86 C87 120.3(6)
C85 C86 C89 122.5(5)
C87 C86 C89 117.2(6)
C82 C87 H87 118.9
C86 C87 C82 122.3(6)
C86 C87 H87 118.9
F13 C88 F14 106.4(6)
F13 C88 F15 106.4(6)
F13 C88 C84 114.1(5)
F14 C88 F15 104.7(5)
F14 C88 C84 113.2(6)
F15 C88 C84 111.4(5)
F16 C89 F18 107.4(5)
F16 C89 C86 112.9(6)
F17 C89 F16 107.1(6)
F17 C89 F18 105.1(6)
F17 C89 C86 112.5(5)
F18 C89 C86 111.5(5)
C58 B1 C74 103.6(4)
C66 B1 C58 113.5(4)
C66 B1 C74 112.1(4)
C82 B1 C58 110.4(4)
C82 B1 C66 104.7(4)
C82 B1 C74 112.8(4)

loop_
_geom_bond_atom_site_label_1
_geom_bond_atom_site_label_2
_geom_bond_distance
Ru1 H55A 1.96(4)
Ru1 H55B 2.15(4)
Ru1 Zn1 2.3997(8)
Ru1 C1 2.123(5)
Ru1 C29 2.108(5)
Ru1 C55 2.462(6)
Ru1 C56 1.837(6)
Zn1 C57 1.949(6)
O1 C56 1.144(7)
N1 C1 1.379(6)
N1 C3 1.398(7)
N1 C16 1.447(7)
N2 C1 1.366(7)
N2 C2 1.392(7)
N2 C4 1.445(7)
N3 C29 1.369(6)
N3 C30 1.376(7)
N3 C32 1.439(7)
N4 C29 1.389(6)
N4 C31 1.391(7)
N4 C44 1.445(7)
C2 H2 0.9300
C2 C3 1.345(8)
C3 H3 0.9300
C4 C5 1.395(8)
C4 C9 1.408(8)
C5 C6 1.397(8)
C5 C13 1.511(9)
C6 H6 0.9300
C6 C7 1.377(10)
C7 H7 0.9300
C7 C8 1.378(10)
C8 H8 0.9300
C8 C9 1.399(9)
C9 C10 1.520(9)
C10 H10 0.9800
C10 C11 1.533(9)
C10 C12 1.534(9)
C11 H11A 0.9600
C11 H11B 0.9600
C11 H11C 0.9600
C12 H12A 0.9600
C12 H12B 0.9600
C12 H12C 0.9600
C13 H13 0.9800
C13 C14 1.518(10)
C13 C15 1.555(10)
C14 H14A 0.9600
C14 H14B 0.9600
C14 H14C 0.9600
C15 H15A 0.9600
C15 H15B 0.9600
C15 H15C 0.9600
C16 C21 1.387(8)
C16 C22 1.401(8)
C18 H18 0.9300
C18 C19 1.374(9)
C18 C22 1.404(8)
C19 H19 0.9300
C19 C20 1.381(9)
C20 H20 0.9300
C20 C21 1.395(8)
C21 C26 1.521(8)
C22 C23 1.521(8)
C23 H23 0.9800
C23 C24 1.522(9)
C23 C25 1.543(9)
C24 H24A 0.9600
C24 H24B 0.9600
C24 H24C 0.9600
C25 H25A 0.9600
C25 H25B 0.9600
C25 H25C 0.9600
C26 H26 0.9800
C26 C27 1.508(9)
C26 C28 1.534(9)
C27 H27A 0.9600
C27 H27B 0.9600
C27 H27C 0.9600
C28 H28A 0.9600
C28 H28B 0.9600
C28 H28C 0.9600
C30 H30 0.9300
C30 C31 1.334(8)
C31 H31 0.9300
C32 C33 1.407(8)
C32 C37 1.404(8)
C33 C34 1.383(8)
C33 C41 1.506(8)
C34 H34 0.9300
C34 C35 1.398(10)
C35 H35 0.9300
C35 C36 1.378(10)
C36 H36 0.9300
C36 C37 1.384(9)
C37 C38 1.533(8)
C38 H38 0.9800
C38 C39 1.520(10)
C38 C40 1.519(10)
C39 H39A 0.9600
C39 H39B 0.9600
C39 H39C 0.9600
C40 H40A 0.9600
C40 H40B 0.9600
C40 H40C 0.9600
C41 H41 0.9800
C41 C42 1.513(9)
C41 C43 1.519(9)
C42 H42A 0.9600
C42 H42B 0.9600
C42 H42C 0.9600
C43 H43A 0.9600
C43 H43B 0.9600
C43 H43C 0.9600
C44 C45 1.407(8)
C44 C49 1.407(8)
C45 C46 1.398(8)
C45 C50 1.509(9)
C46 H46 0.9300
C46 C47 1.374(9)
C47 H47 0.9300
C47 C48 1.391(10)
C48 H48 0.9300
C48 C49 1.376(8)
C49 C53 1.503(9)
C50 H50 0.9800
C50 C51 1.559(11)
C50 C52 1.536(10)
C51 H51A 0.9600
C51 H51B 0.9600
C51 H51C 0.9600
C52 H52A 0.9600
C52 H52B 0.9600
C52 H52C 0.9600
C53 H53 0.9800
C53 C54 1.535(8)
C53 C55 1.549(8)
C54 H54A 0.9600
C54 H54B 0.9600
C54 H54C 0.9600
C55 H55A 1.04(3)
C55 H55B 1.03(3)
C55 H55C 1.03(3)
C57 H57A 0.9600
C57 H57B 0.9600
C57 H57C 0.9600
F1 C64 1.345(7)
F2 C64 1.330(7)
F3 C64 1.342(7)
F4 C65 1.301(8)
F5 C65 1.338(7)
F6 C65 1.365(8)
F10 C81 1.295(9)
F11 C81 1.335(9)
F12 C81 1.315(8)
F13 C88 1.326(8)
F14 C88 1.344(8)
F15 C88 1.351(7)
F16 C89 1.331(8)
F17 C89 1.322(8)
F18 C89 1.357(8)
F19 C72 1.309(8)
F20 C72 1.317(9)
F21 C72 1.289(8)
F22 C73 1.327(8)
F23 C73 1.306(8)
F24 C73 1.317(7)
F7 C80 1.331(8)
F8 C80 1.325(8)
F9 C80 1.350(8)
F7A C80 1.262(13)
F8A C80 1.339(12)
F9A C80 1.265(14)
C58 C59 1.404(7)
C58 C63 1.391(7)
C58 B1 1.652(8)
C59 H59 0.9300
C59 C60 1.387(8)
C60 C61 1.390(8)
C60 C64 1.504(8)
C61 H61 0.9300
C61 C62 1.376(8)
C62 C63 1.390(8)
C62 C65 1.503(8)
C63 H63 0.9300
C66 C67 1.392(7)
C66 C71 1.394(7)
C66 B1 1.650(7)
C67 H67 0.9300
C67 C68 1.406(7)
C68 C69 1.385(8)
C68 C73 1.504(7)
C69 H69 0.9300
C69 C70 1.369(8)
C70 C71 1.395(7)
C70 C72 1.513(8)
C71 H71 0.9300
C74 C75 1.406(7)
C74 C79 1.397(7)
C74 B1 1.655(8)
C75 H75 0.9300
C75 C76 1.385(8)
C76 C77 1.383(8)
C76 C81 1.492(8)
C77 H77 0.9300
C77 C78 1.373(8)
C78 C79 1.402(7)
C78 C80 1.492(8)
C79 H79 0.9300
C82 C83 1.404(8)
C82 C87 1.404(8)
C82 B1 1.643(7)
C83 H83 0.9300
C83 C84 1.404(8)
C84 C85 1.383(9)
C84 C88 1.480(9)
C85 H85 0.9300
C85 C86 1.378(9)
C86 C87 1.391(8)
C86 C89 1.507(9)
C87 H87 0.9300
